data_7224523
loop_
_publ_author_name
'Fu, Xue'
'Li, Jianhui'
'Wang, Lianyan'
'Wu, Bing'
'Xu, Xu'
'Deng, Zongwu'
'Zhang, Hailu'

_publ_section_title
;
 Pharmaceutical Crystalline Complexes of Sulfamethazine with Saccharin:
 Same Interaction Site but Different Ionization States
;
_journal_name_full 'RSC Adv.'
_journal_paper_doi 10.1039/C5RA27759K
_journal_year 2016
_chemical_formula_moiety 'C12 H15 N4 O2 S, C7 H4 N O3 S'
_chemical_formula_sum 'C19 H19 N5 O5 S2'
_chemical_formula_weight 461.51
_chemical_name_systematic
;
 ? 
;
_space_group_crystal_system orthorhombic
_space_group_IT_number 61
_space_group_name_Hall '-P 2ac 2ab'
_space_group_name_H-M_alt 'P b c a'
_symmetry_space_group_name_Hall '-P 2ac 2ab'
_symmetry_space_group_name_H-M 'P b c a'
_atom_sites_solution_hydrogens geom
_atom_sites_solution_primary direct
_atom_sites_solution_secondary difmap
_audit_creation_date 2016-03-01
_audit_creation_method
;
Olex2 1.2
(compiled 2015.09.30 svn.r3233 for OlexSys, GUI svn.r5103)
;
_audit_update_record
;
2016-03-02 deposited with the CCDC.
2016-03-04 downloaded from the CCDC.
;
_cell_angle_alpha 90.00
_cell_angle_beta 90.00
_cell_angle_gamma 90.00
_cell_formula_units_Z 8
_cell_length_a 10.5425(3)
_cell_length_b 16.0431(4)
_cell_length_c 25.3246(6)
_cell_measurement_reflns_used 7010
_cell_measurement_temperature 220.00(10)
_cell_measurement_theta_max 28.4440
_cell_measurement_theta_min 3.3290
_cell_volume 4283.26(19)
_computing_cell_refinement
;
CrysAlisPro, Agilent Technologies,
Version 1.171.37.35 (release 13-08-2014 CrysAlis171 .NET)
(compiled Aug 13 2014,18:06:01)
;
_computing_data_collection
;
CrysAlisPro, Agilent Technologies,
Version 1.171.37.35 (release 13-08-2014 CrysAlis171 .NET)
(compiled Aug 13 2014,18:06:01)
;
_computing_data_reduction
;
CrysAlisPro, Agilent Technologies,
Version 1.171.37.35 (release 13-08-2014 CrysAlis171 .NET)
(compiled Aug 13 2014,18:06:01)
;
_computing_molecular_graphics 'Olex2 (Dolomanov et al., 2009)'
_computing_publication_material 'Olex2 (Dolomanov et al., 2009)'
_computing_structure_refinement 'XL (Sheldrick, 2008)'
_computing_structure_solution 'XS (Sheldrick, 2008)'
_diffrn_ambient_environment N~2~
_diffrn_ambient_temperature 220.00(10)
_diffrn_detector 'CCD plate'
_diffrn_detector_area_resol_mean 10.4471
_diffrn_detector_type Atlas
_diffrn_measured_fraction_theta_full 0.999
_diffrn_measured_fraction_theta_max 0.999
_diffrn_measurement_details
;
  1 omega   39.00   66.00   1.0000   20.0000
omega____ theta____ kappa____ phi______ frames
    -       13.6514  178.0000 -180.0000 27

  2 omega  -73.00  -35.00   1.0000   20.0000
omega____ theta____ kappa____ phi______ frames
    -      -14.4327  -57.0000  150.0000 38

  3 omega  -22.00    4.00   1.0000   20.0000
omega____ theta____ kappa____ phi______ frames
    -      -14.4327  -57.0000  150.0000 26

  4 omega -104.00  -57.00   1.0000   20.0000
omega____ theta____ kappa____ phi______ frames
    -      -14.4327 -178.0000   60.0000 47

  5 omega  -23.00   19.00   1.0000   20.0000
omega____ theta____ kappa____ phi______ frames
    -      -14.4327  -99.0000   30.0000 42

  6 omega  -44.00    9.00   1.0000   20.0000
omega____ theta____ kappa____ phi______ frames
    -      -14.4327   57.0000  -60.0000 53
;
_diffrn_measurement_device 'four-circle diffractometer'
_diffrn_measurement_device_type 'Xcalibur, Atlas, Gemini'
_diffrn_measurement_method '\w scans'
_diffrn_orient_matrix_UB_11 0.0564260000
_diffrn_orient_matrix_UB_12 0.0014123000
_diffrn_orient_matrix_UB_13 -0.0152245000
_diffrn_orient_matrix_UB_21 -0.0319271000
_diffrn_orient_matrix_UB_22 -0.0199044000
_diffrn_orient_matrix_UB_23 -0.0211988000
_diffrn_orient_matrix_UB_31 -0.0180781000
_diffrn_orient_matrix_UB_32 0.0394337000
_diffrn_orient_matrix_UB_33 -0.0101642000
_diffrn_radiation_monochromator graphite
_diffrn_radiation_probe x-ray
_diffrn_radiation_type MoK\a
_diffrn_radiation_wavelength 0.71073
_diffrn_reflns_av_R_equivalents 0.0330
_diffrn_reflns_av_unetI/netI 0.0262
_diffrn_reflns_limit_h_max 13
_diffrn_reflns_limit_h_min -12
_diffrn_reflns_limit_k_max 20
_diffrn_reflns_limit_k_min -20
_diffrn_reflns_limit_l_max 31
_diffrn_reflns_limit_l_min -31
_diffrn_reflns_number 21676
_diffrn_reflns_theta_full 26.00
_diffrn_reflns_theta_max 26.37
_diffrn_reflns_theta_min 2.82
_diffrn_source 'Enhance (Mo) X-ray Source'
_exptl_absorpt_coefficient_mu 0.290
_exptl_absorpt_correction_T_max 1.00000
_exptl_absorpt_correction_T_min 0.66284
_exptl_absorpt_correction_type multi-scan
_exptl_absorpt_process_details
;
CrysAlisPro, Agilent Technologies,
Version 1.171.37.35 (release 13-08-2014 CrysAlis171 .NET)
(compiled Aug 13 2014,18:06:01)
Empirical absorption correction using spherical harmonics,
 implemented in SCALE3 ABSPACK scaling algorithm.
Empirical absorption correction using spherical harmonics,
 implemented in SCALE3 ABSPACK scaling algorithm.
;
_exptl_crystal_colour 'clear dark colourless'
_exptl_crystal_density_diffrn 1.431
_exptl_crystal_density_method 'not measured'
_exptl_crystal_description block
_exptl_crystal_F_000 1920
_exptl_crystal_size_max 0.4
_exptl_crystal_size_mid 0.3
_exptl_crystal_size_min 0.15
_refine_diff_density_max 0.271
_refine_diff_density_min -0.298
_refine_diff_density_rms 0.046
_refine_ls_extinction_method none
_refine_ls_goodness_of_fit_ref 1.013
_refine_ls_hydrogen_treatment mixed
_refine_ls_matrix_type full
_refine_ls_number_parameters 305
_refine_ls_number_reflns 4376
_refine_ls_number_restraints 2
_refine_ls_restrained_S_all 1.013
_refine_ls_R_factor_all 0.0559
_refine_ls_R_factor_gt 0.0398
_refine_ls_shift/su_max 0.001
_refine_ls_shift/su_mean 0.000
_refine_ls_structure_factor_coef Fsqd
_refine_ls_weighting_details 'calc w=1/[\s^2^(Fo^2^)+(0.1000P)^2^+0.0000P] where P=(Fo^2^+2Fc^2^)/3'
_refine_ls_weighting_scheme calc
_refine_ls_wR_factor_gt 0.1283
_refine_ls_wR_factor_ref 0.1428
_reflns_number_gt 3426
_reflns_number_total 4376
_reflns_threshold_expression >2sigma(I)
_cod_data_source_file c5ra27759k2.cif
_cod_data_source_block g150513a
_cod_original_cell_volume 4283.2(2)
_cod_database_code 7224523
_chemical_oxdiff_formula 'C11 H10 N O'
_reflns_odcompleteness_completeness 99.72
_reflns_odcompleteness_iscentric 1
_reflns_odcompleteness_theta 26.32
_olex2_refinement_description
;
1. Fixed Uiso
 At 1.2 times of:
  All N(H) groups, All N(H,H) groups
 At 1.5 times of:
  All H(H,H) groups
2. Restrained distances
 N4-H4A = N4-H4B
 0.8 with sigma of 0.02
3.a Aromatic/amide H refined with riding coordinates:
 C1(H1A), C2(H2A), C5(H5), C4(H4), C9(H9), C15(H15), C16(H16), C18(H18),
 C17(H17)
3.b Idealised Me refined as rotating group:
 C11(H11A,H11B,H11C), C12(H12A,H12B,H12C)
;
_olex2_date_sample_data_collection 2015-05-13
_olex2_submission_special_instructions 'No special instructions were received'

loop_
_space_group_symop_id
_space_group_symop_operation_xyz
1 'x, y, z'
2 '-x+1/2, -y, z+1/2'
3 'x+1/2, -y+1/2, -z'
4 '-x, y+1/2, -z+1/2'
5 '-x, -y, -z'
6 'x-1/2, y, -z-1/2'
7 '-x-1/2, y-1/2, z'
8 'x, -y-1/2, z-1/2'

loop_
_atom_site_label
_atom_site_type_symbol
_atom_site_fract_x
_atom_site_fract_y
_atom_site_fract_z
_atom_site_U_iso_or_equiv
_atom_site_adp_type
_atom_site_occupancy
_atom_site_calc_flag
_atom_site_refinement_flags_posn
S2 S 0.42405(6) 0.19692(3) 0.335195(19) 0.04129(19) Uani 1 d .
O1 O 0.49244(19) 0.15659(10) 0.29376(6) 0.0570(5) Uani 1 d .
O2 O 0.29945(17) 0.16738(11) 0.34866(7) 0.0565(5) Uani 1 d .
N1 N 0.50115(18) 0.18410(11) 0.39162(7) 0.0376(4) Uani 1 d .
H1 H 0.461(2) 0.1657(15) 0.4176(9) 0.045 Uiso 1 d R
N2 N 0.67422(16) 0.17529(10) 0.44682(6) 0.0288(4) Uani 1 d .
H2 H 0.625(2) 0.1522(13) 0.4708(8) 0.035 Uiso 1 d R
N4 N 0.3856(3) 0.55573(13) 0.29058(9) 0.0638(7) Uani 1 d D
H4A H 0.430(3) 0.5769(18) 0.2668(9) 0.077 Uiso 1 d DR
H4B H 0.333(3) 0.5811(17) 0.3078(11) 0.077 Uiso 1 d DR
N3 N 0.69819(18) 0.23058(10) 0.36143(6) 0.0365(4) Uani 1 d .
C6 C 0.4161(2) 0.30316(12) 0.32205(7) 0.0366(5) Uani 1 d .
C3 C 0.3951(2) 0.47250(13) 0.30036(8) 0.0419(5) Uani 1 d .
C11 C 0.9012(3) 0.27532(18) 0.32774(9) 0.0589(7) Uani 1 d .
H11A H 0.9156 0.2325 0.3019 0.108(12) Uiso 1 calc GR
H11B H 0.9811 0.2941 0.3415 0.161 Uiso 1 calc GR
H11C H 0.8578 0.3213 0.3115 0.161 Uiso 1 calc GR
C1 C 0.5033(2) 0.34142(13) 0.28857(7) 0.0369(5) Uani 1 d .
H1A H 0.5694 0.3107 0.2740 0.037(6) Uiso 1 calc R
C7 C 0.6275(2) 0.19762(11) 0.39924(7) 0.0317(4) Uani 1 d .
C12 C 0.8393(2) 0.16474(13) 0.51282(7) 0.0371(5) Uani 1 d .
H12A H 0.8030 0.2029 0.5378 0.080(9) Uiso 1 calc GR
H12B H 0.9301 0.1675 0.5148 0.120 Uiso 1 calc GR
H12C H 0.8118 0.1091 0.5208 0.120 Uiso 1 calc GR
C2 C 0.4913(2) 0.42485(13) 0.27718(7) 0.0397(5) Uani 1 d .
H2A H 0.5477 0.4499 0.2538 0.045(6) Uiso 1 calc R
C10 C 0.79734(19) 0.18748(11) 0.45877(8) 0.0303(4) Uani 1 d .
C5 C 0.3185(2) 0.34982(14) 0.34482(8) 0.0426(5) Uani 1 d .
H5 H 0.2601 0.3242 0.3670 0.069(8) Uiso 1 calc R
C4 C 0.3089(2) 0.43347(15) 0.33440(8) 0.0465(6) Uani 1 d .
H4 H 0.2446 0.4645 0.3501 0.052(7) Uiso 1 calc R
C9 C 0.8747(2) 0.22112(12) 0.42051(7) 0.0367(5) Uani 1 d .
H9 H 0.9604 0.2303 0.4270 0.031(5) Uiso 1 calc R
C8 C 0.8217(2) 0.24095(12) 0.37194(8) 0.0390(5) Uani 1 d .
S1 S 0.21573(5) 0.09696(3) 0.482111(19) 0.03392(17) Uani 1 d .
O3 O 0.17321(16) 0.03650(9) 0.44449(6) 0.0468(4) Uani 1 d .
O5 O 0.54900(14) 0.10228(9) 0.52362(5) 0.0397(4) Uani 1 d .
O4 O 0.14610(15) 0.17379(9) 0.48392(6) 0.0452(4) Uani 1 d .
N5 N 0.36653(17) 0.11625(10) 0.47575(6) 0.0332(4) Uani 1 d .
C14 C 0.35279(19) 0.05360(11) 0.56049(7) 0.0315(4) Uani 1 d .
C15 C 0.3912(2) 0.02153(13) 0.60851(8) 0.0405(5) Uani 1 d .
H15 H 0.4760 0.0223 0.6185 0.056(7) Uiso 1 calc R
C19 C 0.2261(2) 0.05201(12) 0.54589(8) 0.0338(5) Uani 1 d .
C16 C 0.2981(3) -0.01201(14) 0.64145(9) 0.0471(6) Uani 1 d .
H16 H 0.3210 -0.0333 0.6743 0.050(7) Uiso 1 calc R
C13 C 0.4326(2) 0.09243(12) 0.51847(7) 0.0322(4) Uani 1 d .
C18 C 0.1327(2) 0.01845(13) 0.57774(8) 0.0419(5) Uani 1 d .
H18 H 0.0480 0.0176 0.5675 0.035(6) Uiso 1 calc R
C17 C 0.1721(3) -0.01398(13) 0.62593(9) 0.0467(6) Uani 1 d .
H17 H 0.1123 -0.0377 0.6484 0.063(8) Uiso 1 calc R

loop_
_atom_site_aniso_label
_atom_site_aniso_U_11
_atom_site_aniso_U_22
_atom_site_aniso_U_33
_atom_site_aniso_U_23
_atom_site_aniso_U_13
_atom_site_aniso_U_12
S2 0.0477(4) 0.0376(3) 0.0385(3) -0.0007(2) -0.0107(2) -0.0036(2)
O1 0.0843(14) 0.0439(9) 0.0427(8) -0.0091(7) -0.0076(8) 0.0095(9)
O2 0.0499(11) 0.0541(10) 0.0653(10) 0.0111(8) -0.0201(8) -0.0176(8)
N1 0.0339(11) 0.0436(10) 0.0353(9) 0.0078(7) -0.0021(7) -0.0035(8)
N2 0.0284(9) 0.0293(8) 0.0286(8) 0.0018(6) 0.0039(7) -0.0009(7)
N4 0.083(2) 0.0437(12) 0.0646(15) 0.0035(10) 0.0190(12) 0.0129(12)
N3 0.0407(11) 0.0358(9) 0.0330(9) 0.0033(7) 0.0064(8) 0.0005(8)
C6 0.0423(13) 0.0404(11) 0.0271(9) -0.0014(8) -0.0060(8) 0.0013(10)
C3 0.0522(15) 0.0405(11) 0.0331(10) -0.0022(8) -0.0033(9) 0.0028(11)
C11 0.0602(18) 0.0669(16) 0.0495(13) 0.0071(12) 0.0219(12) -0.0120(14)
C1 0.0396(13) 0.0400(11) 0.0310(10) -0.0075(8) -0.0035(9) 0.0031(10)
C7 0.0350(12) 0.0280(9) 0.0320(10) 0.0005(7) 0.0015(8) 0.0007(8)
C12 0.0311(12) 0.0404(11) 0.0396(11) 0.0028(9) -0.0042(8) -0.0008(9)
C2 0.0458(14) 0.0430(11) 0.0303(10) -0.0005(9) 0.0005(9) -0.0024(10)
C10 0.0290(11) 0.0259(9) 0.0360(10) -0.0028(8) 0.0029(8) 0.0020(8)
C5 0.0437(14) 0.0506(12) 0.0336(10) 0.0050(9) 0.0008(9) 0.0008(11)
C4 0.0481(15) 0.0527(13) 0.0388(11) -0.0025(10) 0.0037(10) 0.0106(12)
C9 0.0294(12) 0.0362(10) 0.0447(11) 0.0011(8) 0.0046(9) -0.0051(9)
C8 0.0440(13) 0.0328(10) 0.0401(11) -0.0011(8) 0.0119(9) -0.0029(10)
S1 0.0256(3) 0.0320(3) 0.0442(3) -0.0002(2) -0.00151(19) -0.0026(2)
O3 0.0472(10) 0.0439(8) 0.0491(8) -0.0042(6) -0.0063(7) -0.0115(8)
O5 0.0232(8) 0.0494(9) 0.0466(8) 0.0116(6) 0.0006(6) -0.0025(7)
O4 0.0293(9) 0.0367(8) 0.0696(10) 0.0013(7) -0.0032(7) 0.0050(7)
N5 0.0237(9) 0.0340(8) 0.0420(9) 0.0051(7) 0.0015(7) -0.0010(7)
C14 0.0295(11) 0.0281(9) 0.0370(10) -0.0021(8) 0.0052(8) -0.0005(8)
C15 0.0429(14) 0.0394(11) 0.0391(11) 0.0005(9) 0.0016(9) -0.0006(10)
C19 0.0316(12) 0.0283(10) 0.0416(11) -0.0046(8) 0.0062(8) -0.0024(8)
C16 0.0626(17) 0.0395(11) 0.0392(12) 0.0002(10) 0.0105(11) 0.0016(11)
C13 0.0286(12) 0.0284(9) 0.0395(10) -0.0005(8) 0.0040(8) 0.0006(8)
C18 0.0325(13) 0.0379(11) 0.0552(13) -0.0055(9) 0.0132(10) -0.0046(9)
C17 0.0542(16) 0.0388(11) 0.0469(12) -0.0041(10) 0.0250(11) -0.0057(11)

loop_
_atom_type_symbol
_atom_type_description
_atom_type_scat_dispersion_real
_atom_type_scat_dispersion_imag
_atom_type_scat_source
C C 0.0033 0.0016 'International Tables Vol C Tables 4.2.6.8 and 6.1.1.4'
H H 0.0000 0.0000 'International Tables Vol C Tables 4.2.6.8 and 6.1.1.4'
N N 0.0061 0.0033 'International Tables Vol C Tables 4.2.6.8 and 6.1.1.4'
O O 0.0106 0.0060 'International Tables Vol C Tables 4.2.6.8 and 6.1.1.4'
S S 0.1246 0.1234 'International Tables Vol C Tables 4.2.6.8 and 6.1.1.4'

loop_
_geom_angle_atom_site_label_1
_geom_angle_atom_site_label_2
_geom_angle_atom_site_label_3
_geom_angle
O1 S2 O2 119.09(11)
O1 S2 N1 109.26(10)
O1 S2 C6 109.13(10)
O2 S2 N1 101.70(10)
O2 S2 C6 108.94(11)
N1 S2 C6 108.09(9)
S2 N1 H1 118.3(17)
C7 N1 S2 125.56(14)
C7 N1 H1 116.1(17)
C7 N2 H2 121.0(14)
C10 N2 H2 118.1(14)
C10 N2 C7 120.90(18)
H4A N4 H4B 124(3)
C3 N4 H4A 119(2)
C3 N4 H4B 116(2)
C7 N3 C8 116.95(17)
C1 C6 S2 121.11(17)
C1 C6 C5 120.07(19)
C5 C6 S2 118.80(17)
N4 C3 C2 120.9(2)
N4 C3 C4 120.2(2)
C2 C3 C4 119.0(2)
H11A C11 H11B 109.5
H11A C11 H11C 109.5
H11B C11 H11C 109.5
C8 C11 H11A 109.5
C8 C11 H11B 109.5
C8 C11 H11C 109.5
C6 C1 H1A 120.1
C2 C1 C6 119.7(2)
C2 C1 H1A 120.1
N2 C7 N1 116.14(17)
N3 C7 N1 120.76(17)
N3 C7 N2 123.10(19)
H12A C12 H12B 109.5
H12A C12 H12C 109.5
H12B C12 H12C 109.5
C10 C12 H12A 109.5
C10 C12 H12B 109.5
C10 C12 H12C 109.5
C3 C2 H2A 119.6
C1 C2 C3 120.7(2)
C1 C2 H2A 119.6
N2 C10 C12 117.30(17)
N2 C10 C9 118.03(18)
C9 C10 C12 124.67(19)
C6 C5 H5 120.0
C4 C5 C6 120.0(2)
C4 C5 H5 120.0
C3 C4 H4 119.7
C5 C4 C3 120.5(2)
C5 C4 H4 119.7
C10 C9 H9 120.8
C10 C9 C8 118.3(2)
C8 C9 H9 120.8
N3 C8 C11 116.1(2)
N3 C8 C9 122.65(18)
C9 C8 C11 121.3(2)
O3 S1 O4 116.29(10)
O3 S1 N5 111.64(9)
O3 S1 C19 110.49(9)
O4 S1 N5 109.85(9)
O4 S1 C19 110.61(9)
N5 S1 C19 96.16(9)
C13 N5 S1 111.89(13)
C15 C14 C19 120.68(19)
C15 C14 C13 128.2(2)
C19 C14 C13 111.13(17)
C14 C15 H15 121.2
C14 C15 C16 117.6(2)
C16 C15 H15 121.2
C14 C19 S1 107.16(14)
C18 C19 S1 130.28(18)
C18 C19 C14 122.55(19)
C15 C16 H16 119.6
C17 C16 C15 120.9(2)
C17 C16 H16 119.6
O5 C13 N5 124.05(17)
O5 C13 C14 122.28(17)
N5 C13 C14 113.66(18)
C19 C18 H18 121.8
C19 C18 C17 116.5(2)
C17 C18 H18 121.8
C16 C17 C18 121.8(2)
C16 C17 H17 119.1
C18 C17 H17 119.1

loop_
_geom_bond_atom_site_label_1
_geom_bond_atom_site_label_2
_geom_bond_distance
S2 O1 1.4283(17)
S2 O2 1.4375(19)
S2 N1 1.6568(17)
S2 C6 1.739(2)
N1 H1 0.84(2)
N1 C7 1.363(3)
N2 H2 0.88(2)
N2 C7 1.350(2)
N2 C10 1.347(3)
N4 H4A 0.834(17)
N4 H4B 0.816(17)
N4 C3 1.362(3)
N3 C7 1.324(2)
N3 C8 1.339(3)
C6 C1 1.393(3)
C6 C5 1.397(3)
C3 C2 1.399(3)
C3 C4 1.400(3)
C11 H11A 0.9600
C11 H11B 0.9600
C11 H11C 0.9600
C11 C8 1.504(3)
C1 H1A 0.9300
C1 C2 1.375(3)
C12 H12A 0.9600
C12 H12B 0.9600
C12 H12C 0.9600
C12 C10 1.484(3)
C2 H2A 0.9300
C10 C9 1.377(3)
C5 H5 0.9300
C5 C4 1.372(3)
C4 H4 0.9300
C9 H9 0.9300
C9 C8 1.388(3)
S1 O3 1.4317(15)
S1 O4 1.4354(15)
S1 N5 1.6276(18)
S1 C19 1.772(2)
O5 C13 1.244(3)
N5 C13 1.342(3)
C14 C15 1.381(3)
C14 C19 1.386(3)
C14 C13 1.493(3)
C15 H15 0.9300
C15 C16 1.396(3)
C19 C18 1.382(3)
C16 H16 0.9300
C16 C17 1.386(4)
C18 H18 0.9300
C18 C17 1.390(3)
C17 H17 0.9300

loop_
_geom_hbond_atom_site_label_D
_geom_hbond_atom_site_label_H
_geom_hbond_atom_site_label_A
_geom_hbond_distance_DH
_geom_hbond_distance_HA
_geom_hbond_distance_DA
_geom_hbond_angle_DHA
_geom_hbond_site_symmetry_A
N1 H1 N5 0.84(2) 1.95(2) 2.782(2) 176(2) .
N2 H2 O5 0.88(2) 1.75(2) 2.626(2) 171(2) .
N4 H4A O1 0.834(17) 2.158(19) 2.972(3) 165(3) 4_655
N4 H4B O2 0.816(17) 2.220(18) 3.029(3) 171(3) 7_665
C1 H1A O1 0.93 2.65 2.970(3) 101.0 .
C5 H5 O2 0.93 2.59 2.935(3) 102.4 .
C15 H15 O5 0.93 2.83 3.011(3) 92.0 .

loop_
_geom_torsion_atom_site_label_1
_geom_torsion_atom_site_label_2
_geom_torsion_atom_site_label_3
_geom_torsion_atom_site_label_4
_geom_torsion
S2 N1 C7 N2 -173.41(13)
S2 N1 C7 N3 6.4(3)
S2 C6 C1 C2 177.24(15)
S2 C6 C5 C4 -178.93(17)
O1 S2 N1 C7 48.5(2)
O1 S2 C6 C1 -22.0(2)
O1 S2 C6 C5 156.64(17)
O2 S2 N1 C7 175.23(17)
O2 S2 C6 C1 -153.53(16)
O2 S2 C6 C5 25.10(19)
N1 S2 C6 C1 96.74(17)
N1 S2 C6 C5 -84.63(18)
N2 C10 C9 C8 0.3(3)
N4 C3 C2 C1 177.7(2)
N4 C3 C4 C5 -179.4(2)
C6 S2 N1 C7 -70.17(19)
C6 C1 C2 C3 2.3(3)
C6 C5 C4 C3 1.0(3)
C1 C6 C5 C4 -0.3(3)
C7 N2 C10 C12 177.22(17)
C7 N2 C10 C9 -1.8(3)
C7 N3 C8 C11 177.66(19)
C7 N3 C8 C9 -2.1(3)
C12 C10 C9 C8 -178.68(18)
C2 C3 C4 C5 -0.1(3)
C10 N2 C7 N1 -178.70(16)
C10 N2 C7 N3 1.5(3)
C10 C9 C8 N3 1.7(3)
C10 C9 C8 C11 -178.0(2)
C5 C6 C1 C2 -1.4(3)
C4 C3 C2 C1 -1.6(3)
C8 N3 C7 N1 -179.31(18)
C8 N3 C7 N2 0.5(3)
S1 N5 C13 O5 -178.31(16)
S1 N5 C13 C14 0.7(2)
S1 C19 C18 C17 178.66(16)
O3 S1 N5 C13 -115.29(14)
O3 S1 C19 C14 115.72(14)
O3 S1 C19 C18 -63.0(2)
O4 S1 N5 C13 114.18(15)
O4 S1 C19 C14 -114.06(14)
O4 S1 C19 C18 67.3(2)
N5 S1 C19 C14 -0.15(14)
N5 S1 C19 C18 -178.82(19)
C14 C15 C16 C17 0.9(3)
C14 C19 C18 C17 0.2(3)
C15 C14 C19 S1 -179.20(15)
C15 C14 C19 C18 -0.4(3)
C15 C14 C13 O5 -2.1(3)
C15 C14 C13 N5 178.88(19)
C15 C16 C17 C18 -1.2(3)
C19 S1 N5 C13 -0.35(15)
C19 C14 C15 C16 -0.2(3)
C19 C14 C13 O5 178.21(18)
C19 C14 C13 N5 -0.9(2)
C19 C18 C17 C16 0.6(3)
C13 C14 C15 C16 -179.87(19)
C13 C14 C19 S1 0.55(19)
C13 C14 C19 C18 179.35(17)
